data_7105506
loop_
_publ_author_name
'Lam, Oanh P.'
'Bart, Suzanne C.'
'Kameo, Hajime'
'Heinemann, Frank W.'
'Meyer, Karsten'

_publ_section_title
;
 Insights into the mechanism of carbonate formation through reductive
 cleavage of carbon dioxide with low-valent uranium centers
;
_journal_issue 18
_journal_name_full 'Chemical Communications'
_journal_page_first 3137
_journal_page_last 3139
_journal_paper_doi 10.1039/b927142b
_journal_volume 46
_journal_year 2010
_chemical_formula_moiety 'C116 H152 N2 O11 U2, 3(C4 H10 O2)'
_chemical_formula_sum 'C128 H182 N2 O17 U2'
_chemical_formula_weight 2496.82
_chemical_name_systematic
;
?
;
_space_group_IT_number 15
_symmetry_cell_setting monoclinic
_symmetry_space_group_name_Hall '-C 2yc'
_symmetry_space_group_name_H-M 'C 1 2/c 1'
_atom_sites_solution_hydrogens geom
_atom_sites_solution_primary direct
_atom_sites_solution_secondary difmap
_audit_creation_method SHELXL-97
_cell_angle_alpha 90.00
_cell_angle_beta 92.575(8)
_cell_angle_gamma 90.00
_cell_formula_units_Z 4
_cell_length_a 32.734(2)
_cell_length_b 15.847(2)
_cell_length_c 22.159(3)
_cell_measurement_reflns_used 371
_cell_measurement_temperature 150(2)
_cell_measurement_theta_max 20.00
_cell_measurement_theta_min 6.00
_cell_volume 11483(2)
_computing_cell_refinement 'EVALCCD (Duisenberg, 2003)'
_computing_data_collection 'COLLECT (Bruker-Nonius, 2002)'
_computing_data_reduction 'EVALCCD (Duisenberg, 2003)'
_computing_molecular_graphics 'SHELXTL 6.12 (Bruker AXS, 2002)'
_computing_publication_material 'SHELXTL 6.12 (Bruker AXS, 2002)'
_computing_structure_refinement 'SHELXTL 6.12 (Bruker AXS, 2002)'
_computing_structure_solution 'SHELXTL 6.12 (Bruker AXS, 2002)'
_diffrn_ambient_temperature 150(2)
_diffrn_detector_area_resol_mean 9
_diffrn_measured_fraction_theta_full 0.998
_diffrn_measured_fraction_theta_max 0.998
_diffrn_measurement_device_type 'Bruker-Nonius KappaCCD'
_diffrn_measurement_method
;
\f- and \w-rotations with 1.50 \% and 60 sec per frame
;
_diffrn_radiation_monochromator graphite
_diffrn_radiation_source 'fine-focus sealed tube'
_diffrn_radiation_type MoK\a
_diffrn_radiation_wavelength 0.71073
_diffrn_reflns_av_R_equivalents 0.0721
_diffrn_reflns_av_sigmaI/netI 0.0628
_diffrn_reflns_limit_h_max 41
_diffrn_reflns_limit_h_min -41
_diffrn_reflns_limit_k_max 20
_diffrn_reflns_limit_k_min -19
_diffrn_reflns_limit_l_max 28
_diffrn_reflns_limit_l_min -28
_diffrn_reflns_number 78453
_diffrn_reflns_theta_full 27.10
_diffrn_reflns_theta_max 27.10
_diffrn_reflns_theta_min 3.37
_exptl_absorpt_coefficient_mu 2.883
_exptl_absorpt_correction_T_max 0.562
_exptl_absorpt_correction_T_min 0.461
_exptl_absorpt_correction_type multi-scan
_exptl_absorpt_process_details 'SADABS, Bruker-AXS, 2002'
_exptl_crystal_colour 'yellow orange'
_exptl_crystal_density_diffrn 1.444
_exptl_crystal_density_method 'not measured'
_exptl_crystal_description block
_exptl_crystal_F_000 5136
_exptl_crystal_size_max 0.32
_exptl_crystal_size_mid 0.28
_exptl_crystal_size_min 0.20
_refine_diff_density_max 2.413
_refine_diff_density_min -1.596
_refine_diff_density_rms 0.119
_refine_ls_extinction_method none
_refine_ls_goodness_of_fit_ref 1.081
_refine_ls_hydrogen_treatment constr
_refine_ls_matrix_type full
_refine_ls_number_parameters 822
_refine_ls_number_reflns 12648
_refine_ls_number_restraints 290
_refine_ls_restrained_S_all 1.090
_refine_ls_R_factor_all 0.0924
_refine_ls_R_factor_gt 0.0383
_refine_ls_shift/su_max 0.002
_refine_ls_shift/su_mean 0.000
_refine_ls_structure_factor_coef Fsqd
_refine_ls_weighting_details 'calc w=1/[\s^2^(Fo^2^)+(0.0115P)^2^+55.9295P] where P=(Fo^2^+2Fc^2^)/3'
_refine_ls_weighting_scheme calc
_refine_ls_wR_factor_gt 0.0590
_refine_ls_wR_factor_ref 0.0746
_reflns_number_gt 8273
_reflns_number_total 12648
_reflns_threshold_expression >2sigma(I)
_cod_data_source_file b927142b.txt
_cod_data_source_block opl0941
_cod_original_sg_symbol_Hall -C2yc
_cod_original_sg_symbol_H-M C2/c
_cod_database_code 7105506

loop_
_symmetry_equiv_pos_as_xyz
'x, y, z'
'-x, y, -z+1/2'
'x+1/2, y+1/2, z'
'-x+1/2, y+1/2, -z+1/2'
'-x, -y, -z'
'x, -y, z-1/2'
'-x+1/2, -y+1/2, -z'
'x+1/2, -y+1/2, z-1/2'

loop_
_atom_site_label
_atom_site_type_symbol
_atom_site_fract_x
_atom_site_fract_y
_atom_site_fract_z
_atom_site_U_iso_or_equiv
_atom_site_adp_type
_atom_site_occupancy
_atom_site_symmetry_multiplicity
_atom_site_calc_flag
_atom_site_refinement_flags
_atom_site_disorder_assembly
_atom_site_disorder_group
U1 U 0.064195(5) 0.787254(12) 0.260383(6) 0.03159(6) Uani 1 1 d . . .
O1 O 0.07081(8) 0.85884(19) 0.17536(11) 0.0270(7) Uani 1 1 d . . .
O2 O 0.06135(9) 0.6677(2) 0.31264(12) 0.0334(8) Uani 1 1 d . . .
O3 O 0.13056(8) 0.7794(2) 0.26222(11) 0.0305(7) Uani 1 1 d . . .
O4 O 0.0000 0.7873(3) 0.2500 0.0329(10) Uani 1 2 d S . .
N1 N 0.07454(12) 0.6738(3) 0.18087(15) 0.0388(10) Uani 1 1 d . . .
C1 C 0.05546(15) 0.7039(3) 0.12164(17) 0.0412(12) Uani 1 1 d . . .
H1A H 0.0526 0.6549 0.0940 0.049 Uiso 1 1 calc R B .
H1B H 0.0276 0.7247 0.1288 0.049 Uiso 1 1 calc R . .
C2 C 0.07826(14) 0.7720(3) 0.09059(17) 0.0380(12) Uani 1 1 d . . .
C3 C 0.08594(13) 0.8494(3) 0.11967(17) 0.0298(11) Uani 1 1 d . . .
C4 C 0.10826(13) 0.9129(3) 0.09146(18) 0.0308(11) Uani 1 1 d . . .
C5 C 0.12099(15) 0.8956(3) 0.03298(19) 0.0421(13) Uani 1 1 d . . .
H5A H 0.1356 0.9382 0.0129 0.051 Uiso 1 1 calc R B .
C6 C 0.11352(17) 0.8200(3) 0.0028(2) 0.0469(14) Uani 1 1 d . . .
C7 C 0.09198(16) 0.7587(3) 0.03230(19) 0.0463(14) Uani 1 1 d . . .
H7A H 0.0863 0.7064 0.0127 0.056 Uiso 1 1 calc R B .
C8 C 0.04970(16) 0.5986(3) 0.19772(18) 0.0414(13) Uani 1 1 d . . .
H8A H 0.0220 0.6182 0.2072 0.050 Uiso 1 1 calc R B .
H8B H 0.0467 0.5610 0.1621 0.050 Uiso 1 1 calc R . .
C9 C 0.06651(16) 0.5482(3) 0.24977(19) 0.0396(12) Uani 1 1 d . . .
C10 C 0.07080(14) 0.5847(3) 0.30762(19) 0.0352(12) Uani 1 1 d . . .
C11 C 0.08522(15) 0.5341(3) 0.35698(19) 0.0378(12) Uani 1 1 d . A .
C12 C 0.09830(16) 0.4529(3) 0.3442(2) 0.0480(14) Uani 1 1 d . . .
H12A H 0.1094 0.4198 0.3767 0.058 Uiso 1 1 calc R B .
C13 C 0.09616(18) 0.4169(3) 0.2867(2) 0.0503(14) Uani 1 1 d . . .
C14 C 0.07917(17) 0.4659(3) 0.2404(2) 0.0518(15) Uani 1 1 d . . .
H14A H 0.0761 0.4424 0.2010 0.062 Uiso 1 1 calc R B .
C15 C 0.11870(15) 0.6522(3) 0.17347(18) 0.0421(13) Uani 1 1 d . . .
H15A H 0.1307 0.6971 0.1487 0.051 Uiso 1 1 calc R B .
H15B H 0.1197 0.5992 0.1499 0.051 Uiso 1 1 calc R . .
C16 C 0.14604(14) 0.6412(3) 0.22994(18) 0.0365(11) Uani 1 1 d . . .
C17 C 0.15394(13) 0.7093(3) 0.26931(16) 0.0331(10) Uani 1 1 d . . .
C18 C 0.18547(12) 0.7040(3) 0.31533(17) 0.0320(10) Uani 1 1 d . . .
C19 C 0.20351(14) 0.6245(3) 0.3238(2) 0.0368(12) Uani 1 1 d . . .
H19A H 0.2233 0.6180 0.3562 0.044 Uiso 1 1 calc R B .
C20 C 0.19432(16) 0.5546(3) 0.2880(2) 0.0401(12) Uani 1 1 d . . .
C21 C 0.16664(16) 0.5652(3) 0.2396(2) 0.0436(13) Uani 1 1 d . . .
H21A H 0.1616 0.5197 0.2124 0.052 Uiso 1 1 calc R B .
C22 C 0.11995(12) 0.9948(3) 0.12310(17) 0.0264(10) Uani 1 1 d . . .
C23 C 0.15478(17) 1.1374(3) 0.1178(2) 0.0496(14) Uani 1 1 d . . .
H23A H 0.1700 1.1757 0.0909 0.060 Uiso 1 1 calc R B .
C24 C 0.1585(2) 1.0566(4) 0.2141(2) 0.0702(19) Uani 1 1 d U . .
H24A H 0.1762 1.0423 0.2506 0.084 Uiso 1 1 calc R B .
C25 C 0.0934(2) 1.1223(3) 0.1776(3) 0.0698(18) Uani 1 1 d U . .
H25A H 0.0680 1.1510 0.1907 0.084 Uiso 1 1 calc R B .
C26 C 0.14358(15) 1.0564(3) 0.08349(19) 0.0387(12) Uani 1 1 d . . .
H26A H 0.1688 1.0287 0.0705 0.046 Uiso 1 1 calc R . .
H26B H 0.1265 1.0706 0.0468 0.046 Uiso 1 1 calc R . .
C27 C 0.1821(2) 1.1153(4) 0.1729(3) 0.074(2) Uani 1 1 d . . .
H27A H 0.1901 1.1673 0.1951 0.089 Uiso 1 1 calc R . .
H27B H 0.2072 1.0869 0.1601 0.089 Uiso 1 1 calc R . .
C28 C 0.1204(2) 1.0993(4) 0.2331(2) 0.0788(19) Uani 1 1 d U . .
H28A H 0.1276 1.1510 0.2563 0.095 Uiso 1 1 calc R . .
H28B H 0.1053 1.0612 0.2597 0.095 Uiso 1 1 calc R . .
C29 C 0.08172(14) 1.0423(3) 0.1427(2) 0.0406(12) Uani 1 1 d . . .
H29A H 0.0644 1.0573 0.1066 0.049 Uiso 1 1 calc R . .
H29B H 0.0656 1.0050 0.1685 0.049 Uiso 1 1 calc R . .
C30 C 0.1164(2) 1.1813(3) 0.1365(3) 0.072(2) Uani 1 1 d . . .
H30A H 0.0990 1.1958 0.1004 0.087 Uiso 1 1 calc R . .
H30B H 0.1236 1.2342 0.1583 0.087 Uiso 1 1 calc R . .
C31 C 0.14760(14) 0.9763(3) 0.1796(2) 0.0390(12) Uani 1 1 d . . .
H31A H 0.1333 0.9371 0.2064 0.047 Uiso 1 1 calc R . .
H31B H 0.1730 0.9484 0.1673 0.047 Uiso 1 1 calc R . .
C32 C 0.12911(19) 0.8060(4) -0.0602(2) 0.0640(18) Uani 1 1 d . . .
H32A H 0.1235 0.7477 -0.0729 0.096 Uiso 1 1 calc R B .
H32B H 0.1586 0.8164 -0.0596 0.096 Uiso 1 1 calc R . .
H32C H 0.1152 0.8448 -0.0887 0.096 Uiso 1 1 calc R . .
C33 C 0.0850(2) 0.5631(12) 0.4223(8) 0.0308(18) Uani 0.766(4) 1 d PD A 1
C34 C 0.0377(2) 0.6097(5) 0.5043(3) 0.0518(17) Uani 0.766(4) 1 d PU A 1
H34A H 0.0086 0.6208 0.5133 0.062 Uiso 0.766(4) 1 calc PR A 1
C35 C 0.1079(3) 0.6731(5) 0.5010(3) 0.0410(15) Uani 0.766(4) 1 d PU A 1
H35A H 0.1241 0.7260 0.5078 0.049 Uiso 0.766(4) 1 calc PR A 1
C36 C 0.0985(3) 0.5249(6) 0.5339(3) 0.0546(18) Uani 0.766(4) 1 d PU A 1
H36A H 0.1094 0.4793 0.5614 0.066 Uiso 0.766(4) 1 calc PR A 1
C37 C 0.0406(2) 0.5829(5) 0.4383(2) 0.0483(17) Uani 0.766(4) 1 d PDU A 1
H37A H 0.0298 0.6287 0.4117 0.058 Uiso 0.766(4) 1 calc PR A 1
H37B H 0.0234 0.5323 0.4307 0.058 Uiso 0.766(4) 1 calc PR A 1
C38 C 0.0551(3) 0.5409(7) 0.5464(3) 0.0606(19) Uani 0.766(4) 1 d PU A 1
H38A H 0.0530 0.5589 0.5890 0.073 Uiso 0.766(4) 1 calc PR A 1
H38B H 0.0391 0.4884 0.5404 0.073 Uiso 0.766(4) 1 calc PR A 1
C39 C 0.1242(2) 0.6038(5) 0.5440(3) 0.0466(16) Uani 0.766(4) 1 d PU A 1
H39A H 0.1531 0.5916 0.5363 0.056 Uiso 0.766(4) 1 calc PR A 1
H39B H 0.1226 0.6229 0.5864 0.056 Uiso 0.766(4) 1 calc PR A 1
C40 C 0.1010(2) 0.4953(5) 0.4679(3) 0.0523(17) Uani 0.766(4) 1 d PDU A 1
H40A H 0.0847 0.4431 0.4620 0.063 Uiso 0.766(4) 1 calc PR A 1
H40B H 0.1298 0.4818 0.4598 0.063 Uiso 0.766(4) 1 calc PR A 1
C41 C 0.0627(2) 0.6890(5) 0.5144(3) 0.0502(18) Uani 0.766(4) 1 d PU A 1
H41A H 0.0607 0.7079 0.5567 0.060 Uiso 0.766(4) 1 calc PR A 1
H41B H 0.0515 0.7344 0.4876 0.060 Uiso 0.766(4) 1 calc PR A 1
C42 C 0.11129(19) 0.6435(4) 0.4351(2) 0.0353(14) Uani 0.766(4) 1 d PU A 1
H42A H 0.1402 0.6312 0.4274 0.042 Uiso 0.766(4) 1 calc PR A 1
H42B H 0.1019 0.6892 0.4073 0.042 Uiso 0.766(4) 1 calc PR A 1
C33A C 0.0910(8) 0.562(5) 0.426(3) 0.045(3) Uani 0.234(4) 1 d PDU A 2
C34A C 0.0729(10) 0.517(2) 0.5289(11) 0.051(3) Uani 0.234(4) 1 d PU A 2
H34B H 0.0580 0.4733 0.5517 0.061 Uiso 0.234(4) 1 calc PR A 2
C35A C 0.0815(10) 0.6716(19) 0.5049(10) 0.044(3) Uani 0.234(4) 1 d PU A 2
H35B H 0.0728 0.7312 0.5117 0.052 Uiso 0.234(4) 1 calc PR A 2
C36A C 0.1419(7) 0.5687(16) 0.5131(9) 0.048(3) Uani 0.234(4) 1 d PU A 2
H36B H 0.1713 0.5646 0.5272 0.058 Uiso 0.234(4) 1 calc PR A 2
C37A C 0.0671(8) 0.4971(16) 0.4622(9) 0.048(3) Uani 0.234(4) 1 d PDU A 2
H37C H 0.0377 0.4993 0.4497 0.058 Uiso 0.234(4) 1 calc PR A 2
H37D H 0.0773 0.4395 0.4541 0.058 Uiso 0.234(4) 1 calc PR A 2
C38A C 0.1173(8) 0.5084(19) 0.5454(11) 0.050(3) Uani 0.234(4) 1 d PU A 2
H38C H 0.1218 0.5173 0.5894 0.060 Uiso 0.234(4) 1 calc PR A 2
H38D H 0.1263 0.4504 0.5359 0.060 Uiso 0.234(4) 1 calc PR A 2
C39A C 0.1257(8) 0.6576(18) 0.5233(10) 0.041(3) Uani 0.234(4) 1 d PU A 2
H39C H 0.1297 0.6713 0.5667 0.050 Uiso 0.234(4) 1 calc PR A 2
H39D H 0.1424 0.6977 0.5007 0.050 Uiso 0.234(4) 1 calc PR A 2
C40A C 0.1370(7) 0.5492(16) 0.4443(8) 0.048(3) Uani 0.234(4) 1 d PDU A 2
H40C H 0.1541 0.5878 0.4212 0.058 Uiso 0.234(4) 1 calc PR A 2
H40D H 0.1453 0.4904 0.4361 0.058 Uiso 0.234(4) 1 calc PR A 2
C41A C 0.0538(8) 0.6031(18) 0.5424(10) 0.050(3) Uani 0.234(4) 1 d PU A 2
H41C H 0.0555 0.6152 0.5863 0.060 Uiso 0.234(4) 1 calc PR A 2
H41D H 0.0248 0.6050 0.5279 0.060 Uiso 0.234(4) 1 calc PR A 2
C42A C 0.0766(7) 0.6452(15) 0.4361(8) 0.044(3) Uani 0.234(4) 1 d PU A 2
H42C H 0.0474 0.6486 0.4227 0.053 Uiso 0.234(4) 1 calc PR A 2
H42D H 0.0920 0.6853 0.4115 0.053 Uiso 0.234(4) 1 calc PR A 2
C43 C 0.1132(2) 0.3303(4) 0.2765(2) 0.0664(17) Uani 1 1 d . . .
H43A H 0.1245 0.3277 0.2364 0.100 Uiso 1 1 calc R B .
H43B H 0.0913 0.2884 0.2791 0.100 Uiso 1 1 calc R . .
H43C H 0.1347 0.3183 0.3074 0.100 Uiso 1 1 calc R . .
C44 C 0.20106(12) 0.7812(3) 0.35122(16) 0.0304(10) Uani 1 1 d . . .
C45 C 0.19812(13) 0.9649(3) 0.37776(18) 0.0342(11) Uani 1 1 d . . .
H45A H 0.2084 1.0158 0.3993 0.041 Uiso 1 1 calc R . .
H45B H 0.1747 0.9817 0.3506 0.041 Uiso 1 1 calc R . .
C46 C 0.18429(13) 0.8998(3) 0.42319(18) 0.0333(11) Uani 1 1 d . . .
H46A H 0.1621 0.9245 0.4472 0.040 Uiso 1 1 calc R B .
C47 C 0.23187(13) 0.9274(3) 0.34065(18) 0.0336(11) Uani 1 1 d . . .
H47A H 0.2408 0.9703 0.3109 0.040 Uiso 1 1 calc R B .
C48 C 0.23787(14) 0.7598(3) 0.39476(19) 0.0389(12) Uani 1 1 d . . .
H48A H 0.2294 0.7173 0.4245 0.047 Uiso 1 1 calc R . .
H48B H 0.2600 0.7348 0.3715 0.047 Uiso 1 1 calc R . .
C49 C 0.22044(14) 0.8753(3) 0.46575(18) 0.0412(12) Uani 1 1 d . . .
H49A H 0.2116 0.8333 0.4956 0.049 Uiso 1 1 calc R . .
H49B H 0.2309 0.9257 0.4879 0.049 Uiso 1 1 calc R . .
C50 C 0.25412(14) 0.8378(3) 0.4282(2) 0.0424(13) Uani 1 1 d . . .
H50A H 0.2778 0.8213 0.4557 0.051 Uiso 1 1 calc R B .
C51 C 0.21552(13) 0.8492(3) 0.30666(17) 0.0299(10) Uani 1 1 d . . .
H51A H 0.2373 0.8254 0.2822 0.036 Uiso 1 1 calc R . .
H51B H 0.1924 0.8657 0.2789 0.036 Uiso 1 1 calc R . .
C52 C 0.26830(13) 0.9030(3) 0.3828(2) 0.0405(12) Uani 1 1 d . . .
H52A H 0.2904 0.8790 0.3590 0.049 Uiso 1 1 calc R . .
H52B H 0.2791 0.9536 0.4044 0.049 Uiso 1 1 calc R . .
C53 C 0.16816(13) 0.8205(3) 0.39026(17) 0.0311(11) Uani 1 1 d . . .
H53A H 0.1439 0.8354 0.3642 0.037 Uiso 1 1 calc R . .
H53B H 0.1596 0.7785 0.4203 0.037 Uiso 1 1 calc R . .
C54 C 0.21313(18) 0.4687(4) 0.3021(2) 0.0569(16) Uani 1 1 d . . .
H54A H 0.2092 0.4318 0.2668 0.085 Uiso 1 1 calc R B .
H54B H 0.1998 0.4436 0.3366 0.085 Uiso 1 1 calc R . .
H54C H 0.2424 0.4753 0.3120 0.085 Uiso 1 1 calc R . .
C55 C 0.0258(4) 0.8470(8) 0.3993(5) 0.041(3) Uani 0.50 1 d P B 1
H55A H 0.0292 0.8691 0.4405 0.061 Uiso 0.50 1 calc PR B 1
H55B H 0.0217 0.7858 0.4007 0.061 Uiso 0.50 1 calc PR B 1
H55C H 0.0021 0.8737 0.3787 0.061 Uiso 0.50 1 calc PR B 1
O5 O 0.0620(5) 0.8653(10) 0.3668(5) 0.019(2) Uani 0.50 1 d P B 1
C56 C 0.0725(4) 0.9553(12) 0.3695(6) 0.033(3) Uani 0.50 1 d P B 1
H56A H 0.1001 0.9640 0.3542 0.040 Uiso 0.50 1 calc PR B 1
H56B H 0.0728 0.9749 0.4120 0.040 Uiso 0.50 1 calc PR B 1
C57 C 0.0418(3) 1.0054(5) 0.3323(4) 0.0266(19) Uani 0.50 1 d P B 1
H57A H 0.0154 1.0077 0.3523 0.032 Uiso 0.50 1 calc PR B 1
H57B H 0.0518 1.0637 0.3266 0.032 Uiso 0.50 1 calc PR B 1
O6 O 0.03695(15) 0.9629(3) 0.2748(2) 0.0220(12) Uani 0.50 1 d P B 1
C58 C 0.0000 0.9974(5) 0.2500 0.067(3) Uani 1 2 d S B 1
H58A H 0.0035 1.0580 0.2434 0.100 Uiso 0.50 1 calc PR B 1
H58B H -0.0219 0.9882 0.2780 0.100 Uiso 0.50 1 calc PR B 1
H58C H -0.0072 0.9697 0.2114 0.100 Uiso 0.50 1 calc PR B 1
C55A C 0.0139(3) 1.0270(8) 0.4894(5) 0.064(4) Uani 0.50 1 d P B 2
H55D H 0.0284 1.0788 0.5016 0.095 Uiso 0.50 1 calc PR B 2
H55E H 0.0044 0.9981 0.5253 0.095 Uiso 0.50 1 calc PR B 2
H55F H -0.0096 1.0410 0.4623 0.095 Uiso 0.50 1 calc PR B 2
O5A O 0.0410(2) 0.9729(5) 0.4588(3) 0.063(2) Uani 0.50 1 d P B 2
C56A C 0.0213(3) 0.9001(8) 0.4334(5) 0.049(3) Uani 0.50 1 d P B 2
H56C H -0.0003 0.9169 0.4030 0.058 Uiso 0.50 1 calc PR B 2
H56D H 0.0084 0.8670 0.4654 0.058 Uiso 0.50 1 calc PR B 2
C57A C 0.0535(4) 0.8480(7) 0.4043(5) 0.034(2) Uani 0.50 1 d P B 2
H57C H 0.0775 0.8440 0.4330 0.041 Uiso 0.50 1 calc PR B 2
H57D H 0.0427 0.7902 0.3980 0.041 Uiso 0.50 1 calc PR B 2
O6A O 0.0675(5) 0.8785(12) 0.3471(6) 0.031(3) Uani 0.50 1 d P B 2
C58A C 0.0873(4) 0.9561(12) 0.3513(6) 0.035(3) Uani 0.50 1 d P B 2
H58D H 0.1051 0.9575 0.3881 0.052 Uiso 0.50 1 calc PR B 2
H58E H 0.0670 1.0014 0.3528 0.052 Uiso 0.50 1 calc PR B 2
H58F H 0.1038 0.9641 0.3160 0.052 Uiso 0.50 1 calc PR B 2
C101 C 0.2694(5) 0.0913(9) 0.5438(5) 0.227(6) Uani 1 1 d U . .
H10A H 0.2800 0.0374 0.5595 0.341 Uiso 1 1 calc R . .
H10B H 0.2401 0.0954 0.5510 0.341 Uiso 1 1 calc R . .
H10C H 0.2840 0.1379 0.5643 0.341 Uiso 1 1 calc R . .
O102 O 0.2745(3) 0.0954(5) 0.4886(4) 0.183(3) Uani 1 1 d U . .
C103 C 0.2947(3) 0.1637(7) 0.4651(5) 0.138(3) Uani 1 1 d U . .
H10D H 0.3246 0.1536 0.4691 0.166 Uiso 1 1 calc R . .
H10E H 0.2886 0.2147 0.4889 0.166 Uiso 1 1 calc R . .
C104 C 0.2823(3) 0.1793(6) 0.3985(4) 0.122(3) Uani 1 1 d U . .
H10F H 0.2987 0.2265 0.3833 0.147 Uiso 1 1 calc R . .
H10G H 0.2887 0.1283 0.3748 0.147 Uiso 1 1 calc R . .
O105 O 0.24162(15) 0.1980(4) 0.3895(2) 0.1004(16) Uani 1 1 d U . .
C106 C 0.2292(3) 0.2007(6) 0.3281(3) 0.126(3) Uani 1 1 d U . .
H10H H 0.1997 0.2116 0.3241 0.189 Uiso 1 1 calc R . .
H10I H 0.2353 0.1465 0.3091 0.189 Uiso 1 1 calc R . .
H10J H 0.2440 0.2458 0.3081 0.189 Uiso 1 1 calc R . .
O202 O 0.02031(14) 0.2221(3) 0.3092(3) 0.1062(18) Uani 1 1 d . . .
C203 C -0.0012(2) 0.2926(4) 0.2835(3) 0.090(2) Uani 1 1 d . . .
H20A H 0.0108 0.3455 0.3002 0.108 Uiso 1 1 calc R . .
H20B H -0.0302 0.2902 0.2943 0.108 Uiso 1 1 calc R . .
C201 C 0.0196(3) 0.2213(7) 0.3741(5) 0.147(4) Uani 1 1 d . . .
H20D H 0.0351 0.1725 0.3900 0.221 Uiso 1 1 calc R . .
H20E H -0.0087 0.2177 0.3864 0.221 Uiso 1 1 calc R . .
H20F H 0.0321 0.2733 0.3903 0.221 Uiso 1 1 calc R . .

loop_
_atom_site_aniso_label
_atom_site_aniso_U_11
_atom_site_aniso_U_22
_atom_site_aniso_U_33
_atom_site_aniso_U_23
_atom_site_aniso_U_13
_atom_site_aniso_U_12
U1 0.03382(9) 0.04761(11) 0.01316(7) -0.00258(9) -0.00098(5) -0.01693(10)
O1 0.0289(16) 0.0358(19) 0.0168(13) -0.0041(13) 0.0059(12) -0.0050(14)
O2 0.0427(19) 0.038(2) 0.0187(14) -0.0039(14) -0.0022(13) -0.0103(16)
O3 0.0320(17) 0.038(2) 0.0211(13) -0.0007(14) -0.0043(12) -0.0040(16)
O4 0.044(3) 0.019(2) 0.037(2) 0.000 0.0123(19) 0.000
N1 0.053(3) 0.046(3) 0.0167(17) -0.0018(17) -0.0037(17) -0.019(2)
C1 0.064(3) 0.042(3) 0.0166(19) -0.010(2) -0.005(2) -0.016(3)
C2 0.052(3) 0.045(3) 0.0166(19) -0.004(2) 0.0010(19) -0.011(3)
C3 0.034(3) 0.040(3) 0.0158(19) -0.004(2) 0.0025(18) -0.002(2)
C4 0.032(3) 0.039(3) 0.022(2) 0.000(2) 0.0054(19) 0.000(2)
C5 0.052(3) 0.050(3) 0.026(2) 0.002(2) 0.014(2) -0.002(3)
C6 0.069(4) 0.049(3) 0.024(2) -0.007(2) 0.015(2) -0.003(3)
C7 0.074(4) 0.044(3) 0.021(2) -0.008(2) 0.004(2) -0.006(3)
C8 0.060(3) 0.045(3) 0.019(2) -0.006(2) -0.006(2) -0.020(3)
C9 0.050(3) 0.041(3) 0.028(3) -0.006(2) -0.005(2) -0.018(3)
C10 0.042(3) 0.040(3) 0.023(2) 0.000(2) -0.004(2) -0.019(2)
C11 0.050(3) 0.039(3) 0.024(2) 0.000(2) -0.003(2) -0.012(3)
C12 0.064(4) 0.045(4) 0.034(3) 0.003(2) -0.008(2) -0.013(3)
C13 0.074(4) 0.036(3) 0.041(3) -0.004(2) -0.005(3) -0.010(3)
C14 0.079(4) 0.049(4) 0.027(2) -0.004(2) -0.008(3) -0.020(3)
C15 0.058(3) 0.050(3) 0.019(2) -0.006(2) 0.004(2) -0.009(3)
C16 0.044(3) 0.045(3) 0.020(2) -0.003(2) 0.007(2) -0.005(3)
C17 0.037(2) 0.045(3) 0.0181(18) 0.000(2) 0.0069(17) -0.008(3)
C18 0.030(2) 0.045(3) 0.0217(19) -0.006(2) 0.0079(17) 0.000(2)
C19 0.034(3) 0.048(4) 0.029(2) -0.004(2) 0.008(2) 0.001(2)
C20 0.047(3) 0.035(3) 0.039(3) -0.003(2) 0.015(2) 0.003(3)
C21 0.056(3) 0.048(4) 0.028(2) -0.012(2) 0.014(2) -0.009(3)
C22 0.026(2) 0.032(3) 0.021(2) 0.0033(19) 0.0031(17) 0.001(2)
C23 0.071(4) 0.038(3) 0.040(3) 0.009(2) 0.011(3) -0.021(3)
C24 0.122(5) 0.053(4) 0.034(3) 0.015(3) -0.024(3) -0.045(4)
C25 0.120(5) 0.025(3) 0.069(4) 0.002(3) 0.055(4) 0.009(3)
C26 0.043(3) 0.042(3) 0.031(2) 0.005(2) 0.009(2) -0.002(2)
C27 0.103(5) 0.063(4) 0.053(3) 0.013(3) -0.020(3) -0.050(4)
C28 0.163(6) 0.039(3) 0.038(3) -0.007(3) 0.035(3) -0.042(4)
C29 0.039(3) 0.038(3) 0.046(3) 0.015(2) 0.012(2) 0.014(2)
C30 0.129(6) 0.031(3) 0.060(4) 0.009(3) 0.043(4) 0.006(4)
C31 0.037(3) 0.039(3) 0.039(3) 0.012(2) -0.008(2) -0.006(2)
C32 0.097(5) 0.068(5) 0.029(2) -0.006(3) 0.023(3) 0.003(4)
C33 0.035(4) 0.039(4) 0.018(4) 0.001(3) -0.010(4) -0.012(4)
C34 0.045(3) 0.086(4) 0.024(3) 0.000(3) 0.000(3) -0.014(3)
C35 0.044(4) 0.060(4) 0.018(3) -0.001(3) -0.009(3) -0.011(3)
C36 0.064(4) 0.070(4) 0.028(3) 0.011(3) -0.015(3) -0.009(4)
C37 0.045(3) 0.077(4) 0.022(3) 0.005(3) -0.005(3) -0.016(3)
C38 0.069(4) 0.084(5) 0.027(3) 0.010(4) -0.005(3) -0.020(4)
C39 0.046(3) 0.070(4) 0.022(3) 0.004(3) -0.015(3) -0.006(3)
C40 0.068(4) 0.058(4) 0.029(3) 0.007(3) -0.014(3) -0.011(4)
C41 0.055(4) 0.077(4) 0.018(3) 0.002(3) 0.001(3) 0.002(4)
C42 0.037(3) 0.048(4) 0.021(2) -0.001(3) -0.002(2) -0.015(3)
C33A 0.051(5) 0.058(5) 0.024(5) 0.001(5) -0.005(5) -0.010(5)
C34A 0.056(5) 0.069(5) 0.026(5) 0.008(5) -0.006(5) -0.006(5)
C35A 0.049(5) 0.064(5) 0.017(5) -0.003(5) -0.005(5) -0.006(5)
C36A 0.052(5) 0.065(5) 0.026(5) 0.004(5) -0.012(5) -0.008(5)
C37A 0.055(5) 0.063(6) 0.027(5) 0.004(5) -0.003(5) -0.007(5)
C38A 0.054(6) 0.068(6) 0.026(5) 0.004(5) -0.011(5) -0.006(6)
C39A 0.046(6) 0.060(6) 0.018(5) -0.003(5) -0.006(5) -0.008(6)
C40A 0.054(6) 0.061(6) 0.029(6) 0.000(6) -0.006(6) -0.013(6)
C41A 0.056(5) 0.072(5) 0.021(4) 0.004(5) -0.007(4) -0.003(5)
C42A 0.048(5) 0.062(5) 0.021(5) -0.002(5) -0.006(5) -0.011(5)
C43 0.098(5) 0.051(4) 0.049(3) -0.012(3) -0.004(3) -0.006(4)
C44 0.027(2) 0.044(3) 0.0199(18) -0.003(2) -0.0014(16) 0.002(2)
C45 0.032(3) 0.043(3) 0.027(2) -0.007(2) -0.0042(19) -0.004(2)
C46 0.028(2) 0.048(3) 0.025(2) -0.009(2) 0.0006(19) 0.003(2)
C47 0.028(2) 0.047(3) 0.025(2) 0.000(2) 0.0006(19) -0.006(2)
C48 0.034(3) 0.051(3) 0.030(2) 0.000(2) -0.006(2) 0.007(2)
C49 0.045(3) 0.057(4) 0.021(2) -0.004(2) -0.005(2) -0.002(3)
C50 0.032(3) 0.061(4) 0.033(2) -0.003(2) -0.014(2) 0.003(3)
C51 0.025(2) 0.042(3) 0.023(2) -0.006(2) 0.0008(18) -0.005(2)
C52 0.022(2) 0.059(4) 0.040(3) -0.010(2) -0.006(2) -0.001(2)
C53 0.029(2) 0.045(3) 0.020(2) -0.0016(19) 0.0008(18) -0.001(2)
C54 0.067(4) 0.050(4) 0.055(3) -0.008(3) 0.019(3) 0.002(3)
C55 0.036(6) 0.053(8) 0.034(6) -0.002(5) 0.014(5) -0.006(6)
O5 0.024(5) 0.017(7) 0.017(6) -0.001(5) 0.008(5) -0.003(4)
C56 0.030(8) 0.037(8) 0.033(7) -0.019(6) 0.000(5) 0.003(7)
C57 0.027(5) 0.022(5) 0.031(4) -0.012(4) 0.004(4) 0.008(4)
O6 0.018(3) 0.023(3) 0.025(3) -0.003(2) 0.003(2) 0.006(2)
C58 0.057(5) 0.032(5) 0.107(7) 0.000 -0.045(5) 0.000
C55A 0.066(9) 0.074(10) 0.052(7) -0.022(7) 0.007(6) 0.027(7)
O5A 0.045(4) 0.080(6) 0.064(5) -0.033(5) 0.010(4) 0.013(4)
C56A 0.045(7) 0.068(9) 0.034(5) 0.004(6) 0.007(5) -0.007(6)
C57A 0.038(7) 0.032(7) 0.032(6) -0.002(5) 0.010(6) -0.008(6)
O6A 0.034(6) 0.026(6) 0.033(7) 0.010(6) 0.006(6) -0.010(4)
C58A 0.030(8) 0.028(7) 0.044(9) -0.010(7) -0.015(6) 0.003(7)
C101 0.379(15) 0.212(12) 0.089(7) -0.017(9) -0.004(10) -0.059(12)
O102 0.278(8) 0.152(6) 0.119(5) -0.018(5) 0.011(6) -0.044(6)
C103 0.136(6) 0.154(7) 0.126(6) -0.033(6) 0.020(5) -0.019(6)
C104 0.096(5) 0.157(6) 0.117(5) -0.030(5) 0.044(5) -0.004(5)
O105 0.079(3) 0.142(4) 0.082(3) -0.022(3) 0.019(3) 0.000(3)
C106 0.164(8) 0.149(8) 0.066(5) 0.007(5) 0.009(5) -0.022(7)
O202 0.067(3) 0.070(4) 0.181(6) 0.011(4) 0.006(4) 0.002(3)
C203 0.066(4) 0.046(4) 0.159(7) 0.001(4) 0.019(5) 0.000(4)
C201 0.095(7) 0.180(11) 0.166(10) 0.027(10) -0.005(7) 0.010(7)

loop_
_atom_type_symbol
_atom_type_description
_atom_type_scat_dispersion_real
_atom_type_scat_dispersion_imag
_atom_type_scat_source
C C 0.0033 0.0016 'International Tables Vol C Tables 4.2.6.8 and 6.1.1.4'
H H 0.0000 0.0000 'International Tables Vol C Tables 4.2.6.8 and 6.1.1.4'
N N 0.0061 0.0033 'International Tables Vol C Tables 4.2.6.8 and 6.1.1.4'
O O 0.0106 0.0060 'International Tables Vol C Tables 4.2.6.8 and 6.1.1.4'
U U -9.6767 9.6646 'International Tables Vol C Tables 4.2.6.8 and 6.1.1.4'

loop_
_geom_angle_atom_site_label_1
_geom_angle_atom_site_label_2
_geom_angle_atom_site_label_3
_geom_angle
_geom_angle_site_symmetry_1
_geom_angle_site_symmetry_3
_geom_angle_publ_flag
O4 U1 O3 173.87(9) . . ?
O4 U1 O1 92.41(9) . . ?
O3 U1 O1 84.81(10) . . ?
O4 U1 O2 89.56(13) . . ?
O3 U1 O2 90.38(11) . . ?
O1 U1 O2 152.34(10) . . ?
O4 U1 O6A 95.5(4) . . ?
O3 U1 O6A 90.6(4) . . ?
O1 U1 O6A 111.6(3) . . ?
O2 U1 O6A 95.6(3) . . ?
O4 U1 N1 95.03(12) . . ?
O3 U1 N1 78.99(12) . . ?
O1 U1 N1 75.67(11) . . ?
O2 U1 N1 76.67(11) . . ?
O6A U1 N1 166.9(4) . . ?
O4 U1 O5 91.7(3) . . ?
O3 U1 O5 94.4(3) . . ?
O1 U1 O5 121.4(3) . . ?
O2 U1 O5 86.0(3) . . ?
O6A U1 O5 10.3(5) . . ?
N1 U1 O5 161.4(3) . . ?
O4 U1 O6 72.88(16) . . ?
O3 U1 O6 111.05(13) . . ?
O1 U1 O6 69.52(12) . . ?
O2 U1 O6 136.78(13) . . ?
O6A U1 O6 49.3(4) . . ?
N1 U1 O6 142.30(13) . . ?
O5 U1 O6 56.3(3) . . ?
C3 O1 U1 140.2(3) . . ?
C10 O2 U1 140.2(3) . . ?
C17 O3 U1 127.5(3) . . ?
U1 O4 U1 180.0(2) . 2 ?
C8 N1 C15 112.4(4) . . ?
C8 N1 C1 105.1(3) . . ?
C15 N1 C1 109.9(3) . . ?
C8 N1 U1 107.4(3) . . ?
C15 N1 U1 113.2(3) . . ?
C1 N1 U1 108.5(3) . . ?
C2 C1 N1 115.6(4) . . ?
C2 C1 H1A 108.4 . . ?
N1 C1 H1A 108.4 . . ?
C2 C1 H1B 108.4 . . ?
N1 C1 H1B 108.4 . . ?
H1A C1 H1B 107.4 . . ?
C3 C2 C7 119.8(4) . . ?
C3 C2 C1 120.1(4) . . ?
C7 C2 C1 120.1(4) . . ?
O1 C3 C2 116.7(4) . . ?
O1 C3 C4 122.8(4) . . ?
C2 C3 C4 120.5(4) . . ?
C5 C4 C3 116.8(4) . . ?
C5 C4 C22 121.0(4) . . ?
C3 C4 C22 122.2(3) . . ?
C6 C5 C4 124.0(5) . . ?
C6 C5 H5A 118.0 . . ?
C4 C5 H5A 118.0 . . ?
C7 C6 C5 117.5(4) . . ?
C7 C6 C32 122.0(5) . . ?
C5 C6 C32 120.5(5) . . ?
C6 C7 C2 121.4(5) . . ?
C6 C7 H7A 119.3 . . ?
C2 C7 H7A 119.3 . . ?
C9 C8 N1 115.7(4) . . ?
C9 C8 H8A 108.3 . . ?
N1 C8 H8A 108.3 . . ?
C9 C8 H8B 108.3 . . ?
N1 C8 H8B 108.3 . . ?
H8A C8 H8B 107.4 . . ?
C14 C9 C10 120.3(5) . . ?
C14 C9 C8 119.4(4) . . ?
C10 C9 C8 120.2(4) . . ?
O2 C10 C9 117.4(4) . . ?
O2 C10 C11 123.6(4) . . ?
C9 C10 C11 119.0(5) . . ?
C12 C11 C10 117.4(4) . . ?
C12 C11 C33 119.3(7) . . ?
C10 C11 C33 123.2(7) . . ?
C12 C11 C33A 115(2) . . ?
C10 C11 C33A 127(2) . . ?
C11 C12 C13 124.2(5) . . ?
C11 C12 H12A 117.9 . . ?
C13 C12 H12A 117.9 . . ?
C14 C13 C12 116.8(5) . . ?
C14 C13 C43 122.8(5) . . ?
C12 C13 C43 120.4(5) . . ?
C13 C14 C9 122.0(5) . . ?
C13 C14 H14A 119.0 . . ?
C9 C14 H14A 119.0 . . ?
N1 C15 C16 118.1(3) . . ?
N1 C15 H15A 107.8 . . ?
C16 C15 H15A 107.8 . . ?
N1 C15 H15B 107.8 . . ?
C16 C15 H15B 107.8 . . ?
H15A C15 H15B 107.1 . . ?
C21 C16 C17 119.7(4) . . ?
C21 C16 C15 119.4(4) . . ?
C17 C16 C15 120.6(4) . . ?
O3 C17 C16 118.1(4) . . ?
O3 C17 C18 121.4(4) . . ?
C16 C17 C18 120.5(5) . . ?
C19 C18 C17 116.0(4) . . ?
C19 C18 C44 121.3(4) . . ?
C17 C18 C44 122.6(4) . . ?
C20 C19 C18 124.2(4) . . ?
C20 C19 H19A 117.9 . . ?
C18 C19 H19A 117.9 . . ?
C21 C20 C19 117.7(5) . . ?
C21 C20 C54 120.9(5) . . ?
C19 C20 C54 121.4(5) . . ?
C20 C21 C16 121.3(4) . . ?
C20 C21 H21A 119.3 . . ?
C16 C21 H21A 119.3 . . ?
C4 C22 C31 109.8(4) . . ?
C4 C22 C29 111.0(4) . . ?
C31 C22 C29 108.6(4) . . ?
C4 C22 C26 113.6(3) . . ?
C31 C22 C26 107.0(4) . . ?
C29 C22 C26 106.6(4) . . ?
C30 C23 C27 110.6(5) . . ?
C30 C23 C26 109.9(5) . . ?
C27 C23 C26 109.0(5) . . ?
C30 C23 H23A 109.1 . . ?
C27 C23 H23A 109.1 . . ?
C26 C23 H23A 109.1 . . ?
C28 C24 C31 109.9(5) . . ?
C28 C24 C27 109.9(5) . . ?
C31 C24 C27 108.8(5) . . ?
C28 C24 H24A 109.4 . . ?
C31 C24 H24A 109.4 . . ?
C27 C24 H24A 109.4 . . ?
C29 C25 C28 109.4(4) . . ?
C29 C25 C30 109.0(4) . . ?
C28 C25 C30 110.0(6) . . ?
C29 C25 H25A 109.5 . . ?
C28 C25 H25A 109.5 . . ?
C30 C25 H25A 109.5 . . ?
C23 C26 C22 111.3(4) . . ?
C23 C26 H26A 109.4 . . ?
C22 C26 H26A 109.4 . . ?
C23 C26 H26B 109.4 . . ?
C22 C26 H26B 109.4 . . ?
H26A C26 H26B 108.0 . . ?
C23 C27 C24 108.9(5) . . ?
C23 C27 H27A 109.9 . . ?
C24 C27 H27A 109.9 . . ?
C23 C27 H27B 109.9 . . ?
C24 C27 H27B 109.9 . . ?
H27A C27 H27B 108.3 . . ?
C24 C28 C25 109.9(4) . . ?
C24 C28 H28A 109.7 . . ?
C25 C28 H28A 109.7 . . ?
C24 C28 H28B 109.7 . . ?
C25 C28 H28B 109.7 . . ?
H28A C28 H28B 108.2 . . ?
C25 C29 C22 111.2(4) . . ?
C25 C29 H29A 109.4 . . ?
C22 C29 H29A 109.4 . . ?
C25 C29 H29B 109.4 . . ?
C22 C29 H29B 109.4 . . ?
H29A C29 H29B 108.0 . . ?
C23 C30 C25 108.7(5) . . ?
C23 C30 H30A 109.9 . . ?
C25 C30 H30A 109.9 . . ?
C23 C30 H30B 109.9 . . ?
C25 C30 H30B 109.9 . . ?
H30A C30 H30B 108.3 . . ?
C24 C31 C22 111.4(4) . . ?
C24 C31 H31A 109.3 . . ?
C22 C31 H31A 109.3 . . ?
C24 C31 H31B 109.3 . . ?
C22 C31 H31B 109.3 . . ?
H31A C31 H31B 108.0 . . ?
C6 C32 H32A 109.5 . . ?
C6 C32 H32B 109.5 . . ?
H32A C32 H32B 109.5 . . ?
C6 C32 H32C 109.5 . . ?
H32A C32 H32C 109.5 . . ?
H32B C32 H32C 109.5 . . ?
C11 C33 C37 109.0(7) . . ?
C11 C33 C40 113.3(14) . . ?
C37 C33 C40 106.6(7) . . ?
C11 C33 C42 113.3(6) . . ?
C37 C33 C42 108.0(14) . . ?
C40 C33 C42 106.3(8) . . ?
C41 C34 C38 108.7(6) . . ?
C41 C34 C37 108.4(5) . . ?
C38 C34 C37 110.4(7) . . ?
C41 C34 H34A 109.8 . . ?
C38 C34 H34A 109.8 . . ?
C37 C34 H34A 109.8 . . ?
C39 C35 C42 109.5(6) . . ?
C39 C35 C41 107.9(6) . . ?
C42 C35 C41 110.0(6) . . ?
C39 C35 H35A 109.8 . . ?
C42 C35 H35A 109.8 . . ?
C41 C35 H35A 109.8 . . ?
C38 C36 C39 111.1(8) . . ?
C38 C36 C40 108.8(8) . . ?
C39 C36 C40 109.8(6) . . ?
C38 C36 H36A 109.0 . . ?
C39 C36 H36A 109.0 . . ?
C40 C36 H36A 109.0 . . ?
C34 C37 C33 112.0(8) . . ?
C34 C37 H37A 109.2 . . ?
C33 C37 H37A 109.2 . . ?
C34 C37 H37B 109.2 . . ?
C33 C37 H37B 109.2 . . ?
H37A C37 H37B 107.9 . . ?
C36 C38 C34 110.0(6) . . ?
C36 C38 H38A 109.7 . . ?
C34 C38 H38A 109.7 . . ?
C36 C38 H38B 109.7 . . ?
C34 C38 H38B 109.7 . . ?
H38A C38 H38B 108.2 . . ?
C36 C39 C35 108.8(6) . . ?
C36 C39 H39A 109.9 . . ?
C35 C39 H39A 109.9 . . ?
C36 C39 H39B 109.9 . . ?
C35 C39 H39B 109.9 . . ?
H39A C39 H39B 108.3 . . ?
C36 C40 C33 112.1(10) . . ?
C36 C40 H40A 109.2 . . ?
C33 C40 H40A 109.2 . . ?
C36 C40 H40B 109.2 . . ?
C33 C40 H40B 109.2 . . ?
H40A C40 H40B 107.9 . . ?
C34 C41 C35 110.6(7) . . ?
C34 C41 H41A 109.5 . . ?
C35 C41 H41A 109.5 . . ?
C34 C41 H41B 109.5 . . ?
C35 C41 H41B 109.5 . . ?
H41A C41 H41B 108.1 . . ?
C35 C42 C33 111.0(8) . . ?
C35 C42 H42A 109.4 . . ?
C33 C42 H42A 109.4 . . ?
C35 C42 H42B 109.4 . . ?
C33 C42 H42B 109.4 . . ?
H42A C42 H42B 108.0 . . ?
C42A C33A C37A 111(4) . . ?
C42A C33A C40A 114(5) . . ?
C37A C33A C40A 107(2) . . ?
C42A C33A C11 112(2) . . ?
C37A C33A C11 105(5) . . ?
C40A C33A C11 106(4) . . ?
C38A C34A C37A 107(2) . . ?
C38A C34A C41A 116(3) . . ?
C37A C34A C41A 110(2) . . ?
C38A C34A H34B 107.7 . . ?
C37A C34A H34B 107.7 . . ?
C41A C34A H34B 107.7 . . ?
C39A C35A C42A 106(2) . . ?
C39A C35A C41A 108(2) . . ?
C42A C35A C41A 106(2) . . ?
C39A C35A H35B 112.1 . . ?
C42A C35A H35B 112.1 . . ?
C41A C35A H35B 112.1 . . ?
C38A C36A C39A 109(2) . . ?
C38A C36A C40A 108(2) . . ?
C39A C36A C40A 107.8(19) . . ?
C38A C36A H36B 110.4 . . ?
C39A C36A H36B 110.4 . . ?
C40A C36A H36B 110.4 . . ?
C34A C37A C33A 109(4) . . ?
C34A C37A H37C 110.0 . . ?
C33A C37A H37C 110.0 . . ?
C34A C37A H37D 110.0 . . ?
C33A C37A H37D 110.0 . . ?
H37C C37A H37D 108.4 . . ?
C36A C38A C34A 112(2) . . ?
C36A C38A H38C 109.2 . . ?
C34A C38A H38C 109.2 . . ?
C36A C38A H38D 109.2 . . ?
C34A C38A H38D 109.2 . . ?
H38C C38A H38D 107.9 . . ?
C35A C39A C36A 116(2) . . ?
C35A C39A H39C 108.4 . . ?
C36A C39A H39C 108.4 . . ?
C35A C39A H39D 108.4 . . ?
C36A C39A H39D 108.4 . . ?
H39C C39A H39D 107.4 . . ?
C33A C40A C36A 106(3) . . ?
C33A C40A H40C 110.5 . . ?
C36A C40A H40C 110.5 . . ?
C33A C40A H40D 110.5 . . ?
C36A C40A H40D 110.5 . . ?
H40C C40A H40D 108.6 . . ?
C34A C41A C35A 104(2) . . ?
C34A C41A H41C 110.9 . . ?
C35A C41A H41C 110.9 . . ?
C34A C41A H41D 110.9 . . ?
C35A C41A H41D 110.9 . . ?
H41C C41A H41D 108.9 . . ?
C33A C42A C35A 112(3) . . ?
C33A C42A H42C 109.2 . . ?
C35A C42A H42C 109.2 . . ?
C33A C42A H42D 109.2 . . ?
C35A C42A H42D 109.2 . . ?
H42C C42A H42D 107.9 . . ?
C13 C43 H43A 109.5 . . ?
C13 C43 H43B 109.5 . . ?
H43A C43 H43B 109.5 . . ?
C13 C43 H43C 109.5 . . ?
H43A C43 H43C 109.5 . . ?
H43B C43 H43C 109.5 . . ?
C18 C44 C53 112.8(3) . . ?
C18 C44 C48 112.3(4) . . ?
C53 C44 C48 106.4(3) . . ?
C18 C44 C51 109.2(3) . . ?
C53 C44 C51 108.5(4) . . ?
C48 C44 C51 107.3(3) . . ?
C46 C45 C47 109.6(4) . . ?
C46 C45 H45A 109.7 . . ?
C47 C45 H45A 109.7 . . ?
C46 C45 H45B 109.7 . . ?
C47 C45 H45B 109.7 . . ?
H45A C45 H45B 108.2 . . ?
C45 C46 C49 109.5(4) . . ?
C45 C46 C53 110.3(3) . . ?
C49 C46 C53 109.0(4) . . ?
C45 C46 H46A 109.3 . . ?
C49 C46 H46A 109.3 . . ?
C53 C46 H46A 109.3 . . ?
C45 C47 C52 109.4(3) . . ?
C45 C47 C51 109.5(4) . . ?
C52 C47 C51 109.9(4) . . ?
C45 C47 H47A 109.3 . . ?
C52 C47 H47A 109.3 . . ?
C51 C47 H47A 109.3 . . ?
C50 C48 C44 111.7(4) . . ?
C50 C48 H48A 109.3 . . ?
C44 C48 H48A 109.3 . . ?
C50 C48 H48B 109.3 . . ?
C44 C48 H48B 109.3 . . ?
H48A C48 H48B 107.9 . . ?
C46 C49 C50 108.6(3) . . ?
C46 C49 H49A 110.0 . . ?
C50 C49 H49A 110.0 . . ?
C46 C49 H49B 110.0 . . ?
C50 C49 H49B 110.0 . . ?
H49A C49 H49B 108.3 . . ?
C48 C50 C52 109.7(4) . . ?
C48 C50 C49 109.5(4) . . ?
C52 C50 C49 110.1(4) . . ?
C48 C50 H50A 109.2 . . ?
C52 C50 H50A 109.2 . . ?
C49 C50 H50A 109.2 . . ?
C47 C51 C44 111.0(3) . . ?
C47 C51 H51A 109.4 . . ?
C44 C51 H51A 109.4 . . ?
C47 C51 H51B 109.4 . . ?
C44 C51 H51B 109.4 . . ?
H51A C51 H51B 108.0 . . ?
C50 C52 C47 108.7(4) . . ?
C50 C52 H52A 109.9 . . ?
C47 C52 H52A 109.9 . . ?
C50 C52 H52B 109.9 . . ?
C47 C52 H52B 109.9 . . ?
H52A C52 H52B 108.3 . . ?
C46 C53 C44 111.3(4) . . ?
C46 C53 H53A 109.4 . . ?
C44 C53 H53A 109.4 . . ?
C46 C53 H53B 109.4 . . ?
C44 C53 H53B 109.4 . . ?
H53A C53 H53B 108.0 . . ?
C20 C54 H54A 109.5 . . ?
C20 C54 H54B 109.5 . . ?
H54A C54 H54B 109.5 . . ?
C20 C54 H54C 109.5 . . ?
H54A C54 H54C 109.5 . . ?
H54B C54 H54C 109.5 . . ?
C55 O5 C56 111.7(11) . . ?
C55 O5 U1 113.8(10) . . ?
C56 O5 U1 118.1(7) . . ?
O5 C56 C57 110.0(12) . . ?
O5 C56 H56A 109.7 . . ?
C57 C56 H56A 109.7 . . ?
O5 C56 H56B 109.7 . . ?
C57 C56 H56B 109.7 . . ?
H56A C56 H56B 108.2 . . ?
O6 C57 C56 106.6(8) . . ?
O6 C57 H57A 110.4 . . ?
C56 C57 H57A 110.4 . . ?
O6 C57 H57B 110.4 . . ?
C56 C57 H57B 110.4 . . ?
H57A C57 H57B 108.6 . . ?
C58 O6 C57 102.8(5) . . ?
C58 O6 U1 125.5(4) . . ?
C57 O6 U1 120.9(4) . . ?
O5A C55A H55D 109.5 . . ?
O5A C55A H55E 109.5 . . ?
H55D C55A H55E 109.5 . . ?
O5A C55A H55F 109.5 . . ?
H55D C55A H55F 109.5 . . ?
H55E C55A H55F 109.5 . . ?
C55A O5A C56A 113.1(8) . . ?
O5A C56A C57A 107.2(9) . . ?
O5A C56A H56C 110.3 . . ?
C57A C56A H56C 110.3 . . ?
O5A C56A H56D 110.3 . . ?
C57A C56A H56D 110.3 . . ?
H56C C56A H56D 108.5 . . ?
O6A C57A C56A 116.5(13) . . ?
O6A C57A H57C 108.2 . . ?
C56A C57A H57C 108.2 . . ?
O6A C57A H57D 108.2 . . ?
C56A C57A H57D 108.2 . . ?
H57C C57A H57D 107.3 . . ?
C58A O6A C57A 113.6(15) . . ?
C58A O6A U1 126.1(8) . . ?
C57A O6A U1 119.6(12) . . ?
O6A C58A H58D 109.5 . . ?
O6A C58A H58E 109.5 . . ?
H58D C58A H58E 109.5 . . ?
O6A C58A H58F 109.5 . . ?
H58D C58A H58F 109.5 . . ?
H58E C58A H58F 109.5 . . ?
O102 C101 H10A 109.5 . . ?
O102 C101 H10B 109.5 . . ?
H10A C101 H10B 109.5 . . ?
O102 C101 H10C 109.5 . . ?
H10A C101 H10C 109.5 . . ?
H10B C101 H10C 109.5 . . ?
C101 O102 C103 119.9(11) . . ?
O102 C103 C104 112.2(9) . . ?
O102 C103 H10D 109.2 . . ?
C104 C103 H10D 109.2 . . ?
O102 C103 H10E 109.2 . . ?
C104 C103 H10E 109.2 . . ?
H10D C103 H10E 107.9 . . ?
O105 C104 C103 112.9(7) . . ?
O105 C104 H10F 109.0 . . ?
C103 C104 H10F 109.0 . . ?
O105 C104 H10G 109.0 . . ?
C103 C104 H10G 109.0 . . ?
H10F C104 H10G 107.8 . . ?
C104 O105 C106 112.6(6) . . ?
O105 C106 H10H 109.5 . . ?
O105 C106 H10I 109.5 . . ?
H10H C106 H10I 109.5 . . ?
O105 C106 H10J 109.5 . . ?
H10H C106 H10J 109.5 . . ?
H10I C106 H10J 109.5 . . ?
C203 O202 C201 112.1(7) . . ?
O202 C203 C203 110.5(5) . 2 ?
O202 C203 H20A 109.5 . . ?
C203 C203 H20A 109.5 2 . ?
O202 C203 H20B 109.5 . . ?
C203 C203 H20B 109.5 2 . ?
H20A C203 H20B 108.1 . . ?
O202 C201 H20D 109.5 . . ?
O202 C201 H20E 109.5 . . ?
H20D C201 H20E 109.5 . . ?
O202 C201 H20F 109.5 . . ?
H20D C201 H20F 109.5 . . ?
H20E C201 H20F 109.5 . . ?

loop_
_geom_bond_atom_site_label_1
_geom_bond_atom_site_label_2
_geom_bond_distance
_geom_bond_site_symmetry_2
_geom_bond_publ_flag
U1 O4 2.1036(2) . ?
U1 O3 2.175(3) . ?
U1 O1 2.218(3) . ?
U1 O2 2.224(3) . ?
U1 O6A 2.404(18) . ?
U1 N1 2.550(4) . ?
U1 O5 2.667(13) . ?
U1 O6 2.945(5) . ?
O1 C3 1.358(4) . ?
O2 C10 1.357(6) . ?
O3 C17 1.354(6) . ?
O4 U1 2.1036(2) 2 ?
N1 C8 1.500(6) . ?
N1 C15 1.502(6) . ?
N1 C1 1.505(5) . ?
C1 C2 1.498(6) . ?
C1 H1A 0.9900 . ?
C1 H1B 0.9900 . ?
C2 C3 1.402(6) . ?
C2 C7 1.403(6) . ?
C3 C4 1.407(6) . ?
C4 C5 1.406(6) . ?
C4 C22 1.516(6) . ?
C5 C6 1.388(7) . ?
C5 H5A 0.9500 . ?
C6 C7 1.381(7) . ?
C6 C32 1.525(6) . ?
C7 H7A 0.9500 . ?
C8 C9 1.488(6) . ?
C8 H8A 0.9900 . ?
C8 H8B 0.9900 . ?
C9 C14 1.387(7) . ?
C9 C10 1.408(6) . ?
C10 C11 1.420(6) . ?
C11 C12 1.389(7) . ?
C11 C33 1.52(2) . ?
C11 C33A 1.60(8) . ?
C12 C13 1.396(7) . ?
C12 H12A 0.9500 . ?
C13 C14 1.382(7) . ?
C13 C43 1.502(8) . ?
C14 H14A 0.9500 . ?
C15 C16 1.515(6) . ?
C15 H15A 0.9900 . ?
C15 H15B 0.9900 . ?
C16 C21 1.392(7) . ?
C16 C17 1.405(6) . ?
C17 C18 1.420(6) . ?
C18 C19 1.401(7) . ?
C18 C44 1.534(6) . ?
C19 C20 1.388(6) . ?
C19 H19A 0.9500 . ?
C20 C21 1.383(7) . ?
C20 C54 1.521(7) . ?
C21 H21A 0.9500 . ?
C22 C31 1.540(6) . ?
C22 C29 1.540(6) . ?
C22 C26 1.543(6) . ?
C23 C30 1.510(8) . ?
C23 C27 1.520(7) . ?
C23 C26 1.528(7) . ?
C23 H23A 1.0000 . ?
C24 C28 1.498(9) . ?
C24 C31 1.519(7) . ?
C24 C27 1.534(7) . ?
C24 H24A 1.0000 . ?
C25 C29 1.524(7) . ?
C25 C28 1.527(9) . ?
C25 C30 1.528(7) . ?
C25 H25A 1.0000 . ?
C26 H26A 0.9900 . ?
C26 H26B 0.9900 . ?
C27 H27A 0.9900 . ?
C27 H27B 0.9900 . ?
C28 H28A 0.9900 . ?
C28 H28B 0.9900 . ?
C29 H29A 0.9900 . ?
C29 H29B 0.9900 . ?
C30 H30A 0.9900 . ?
C30 H30B 0.9900 . ?
C31 H31A 0.9900 . ?
C31 H31B 0.9900 . ?
C32 H32A 0.9800 . ?
C32 H32B 0.9800 . ?
C32 H32C 0.9800 . ?
C33 C37 1.544(14) . ?
C33 C40 1.550(10) . ?
C33 C42 1.557(18) . ?
C34 C41 1.510(10) . ?
C34 C38 1.528(11) . ?
C34 C37 1.530(8) . ?
C34 H34A 1.0000 . ?
C35 C39 1.534(10) . ?
C35 C42 1.542(8) . ?
C35 C41 1.544(10) . ?
C35 H35A 1.0000 . ?
C36 C38 1.481(12) . ?
C36 C39 1.518(11) . ?
C36 C40 1.542(9) . ?
C36 H36A 1.0000 . ?
C37 H37A 0.9900 . ?
C37 H37B 0.9900 . ?
C38 H38A 0.9900 . ?
C38 H38B 0.9900 . ?
C39 H39A 0.9900 . ?
C39 H39B 0.9900 . ?
C40 H40A 0.9900 . ?
C40 H40B 0.9900 . ?
C41 H41A 0.9900 . ?
C41 H41B 0.9900 . ?
C42 H42A 0.9900 . ?
C42 H42B 0.9900 . ?
C33A C42A 1.41(8) . ?
C33A C37A 1.54(2) . ?
C33A C40A 1.552(19) . ?
C34A C38A 1.49(4) . ?
C34A C37A 1.51(3) . ?
C34A C41A 1.53(4) . ?
C34A H34B 1.0000 . ?
C35A C39A 1.50(3) . ?
C35A C42A 1.58(3) . ?
C35A C41A 1.66(4) . ?
C35A H35B 1.0000 . ?
C36A C38A 1.46(3) . ?
C36A C39A 1.52(4) . ?
C36A C40A 1.56(3) . ?
C36A H36B 1.0000 . ?
C37A H37C 0.9900 . ?
C37A H37D 0.9900 . ?
C38A H38C 0.9900 . ?
C38A H38D 0.9900 . ?
C39A H39C 0.9900 . ?
C39A H39D 0.9900 . ?
C40A H40C 0.9900 . ?
C40A H40D 0.9900 . ?
C41A H41C 0.9900 . ?
C41A H41D 0.9900 . ?
C42A H42C 0.9900 . ?
C42A H42D 0.9900 . ?
C43 H43A 0.9800 . ?
C43 H43B 0.9800 . ?
C43 H43C 0.9800 . ?
C44 C53 1.542(6) . ?
C44 C48 1.547(6) . ?
C44 C51 1.550(6) . ?
C45 C46 1.524(6) . ?
C45 C47 1.527(6) . ?
C45 H45A 0.9900 . ?
C45 H45B 0.9900 . ?
C46 C49 1.530(6) . ?
C46 C53 1.535(6) . ?
C46 H46A 1.0000 . ?
C47 C52 1.531(6) . ?
C47 C51 1.534(6) . ?
C47 H47A 1.0000 . ?
C48 C50 1.526(7) . ?
C48 H48A 0.9900 . ?
C48 H48B 0.9900 . ?
C49 C50 1.530(6) . ?
C49 H49A 0.9900 . ?
C49 H49B 0.9900 . ?
C50 C52 1.529(7) . ?
C50 H50A 1.0000 . ?
C51 H51A 0.9900 . ?
C51 H51B 0.9900 . ?
C52 H52A 0.9900 . ?
C52 H52B 0.9900 . ?
C53 H53A 0.9900 . ?
C53 H53B 0.9900 . ?
C54 H54A 0.9800 . ?
C54 H54B 0.9800 . ?
C54 H54C 0.9800 . ?
C55 O5 1.442(14) . ?
C55 H55A 0.9800 . ?
C55 H55B 0.9800 . ?
C55 H55C 0.9800 . ?
O5 C56 1.47(3) . ?
C56 C57 1.498(18) . ?
C56 H56A 0.9900 . ?
C56 H56B 0.9900 . ?
C57 O6 1.443(9) . ?
C57 H57A 0.9900 . ?
C57 H57B 0.9900 . ?
O6 C58 1.415(6) . ?
C58 H58A 0.9800 . ?
C58 H58B 0.9800 . ?
C58 H58C 0.9800 . ?
C55A O5A 1.425(12) . ?
C55A H55D 0.9800 . ?
C55A H55E 0.9800 . ?
C55A H55F 0.9800 . ?
O5A C56A 1.427(13) . ?
C56A C57A 1.508(15) . ?
C56A H56C 0.9900 . ?
C56A H56D 0.9900 . ?
C57A O6A 1.448(12) . ?
C57A H57C 0.9900 . ?
C57A H57D 0.9900 . ?
O6A C58A 1.39(3) . ?
C58A H58D 0.9800 . ?
C58A H58E 0.9800 . ?
C58A H58F 0.9800 . ?
C101 O102 1.243(11) . ?
C101 H10A 0.9800 . ?
C101 H10B 0.9800 . ?
C101 H10C 0.9800 . ?
O102 C103 1.382(11) . ?
C103 C104 1.534(12) . ?
C103 H10D 0.9900 . ?
C103 H10E 0.9900 . ?
C104 O105 1.370(9) . ?
C104 H10F 0.9900 . ?
C104 H10G 0.9900 . ?
O105 C106 1.405(8) . ?
C106 H10H 0.9800 . ?
C106 H10I 0.9800 . ?
C106 H10J 0.9800 . ?
O202 C203 1.427(8) . ?
O202 C201 1.439(10) . ?
C203 C203 1.491(14) 2 ?
C203 H20A 0.9900 . ?
C203 H20B 0.9900 . ?
C201 H20D 0.9800 . ?
C201 H20E 0.9800 . ?
C201 H20F 0.9800 . ?

loop_
_geom_torsion_atom_site_label_1
_geom_torsion_atom_site_label_2
_geom_torsion_atom_site_label_3
_geom_torsion_atom_site_label_4
_geom_torsion
_geom_torsion_site_symmetry_1
_geom_torsion_site_symmetry_2
_geom_torsion_site_symmetry_3
_geom_torsion_site_symmetry_4
_geom_torsion_publ_flag
O4 U1 O1 C3 -115.1(4) . . . . ?
O3 U1 O1 C3 59.4(4) . . . . ?
O2 U1 O1 C3 -21.5(5) . . . . ?
O6A U1 O1 C3 148.0(6) . . . . ?
N1 U1 O1 C3 -20.6(4) . . . . ?
O5 U1 O1 C3 151.4(5) . . . . ?
O6 U1 O1 C3 174.2(4) . . . . ?
O4 U1 O2 C10 110.8(4) . . . . ?
O3 U1 O2 C10 -63.1(4) . . . . ?
O1 U1 O2 C10 16.4(5) . . . . ?
O6A U1 O2 C10 -153.7(6) . . . . ?
N1 U1 O2 C10 15.5(4) . . . . ?
O5 U1 O2 C10 -157.4(5) . . . . ?
O6 U1 O2 C10 174.8(4) . . . . ?
O1 U1 O3 C17 -128.9(3) . . . . ?
O2 U1 O3 C17 23.8(3) . . . . ?
O6A U1 O3 C17 119.4(4) . . . . ?
N1 U1 O3 C17 -52.5(3) . . . . ?
O5 U1 O3 C17 109.9(4) . . . . ?
O6 U1 O3 C17 165.4(3) . . . . ?
O4 U1 N1 C8 -54.8(3) . . . . ?
O3 U1 N1 C8 126.6(3) . . . . ?
O1 U1 N1 C8 -146.0(3) . . . . ?
O2 U1 N1 C8 33.6(3) . . . . ?
O6A U1 N1 C8 88.5(14) . . . . ?
O5 U1 N1 C8 56.0(11) . . . . ?
O6 U1 N1 C8 -123.1(3) . . . . ?
O4 U1 N1 C15 -179.4(3) . . . . ?
O3 U1 N1 C15 2.0(3) . . . . ?
O1 U1 N1 C15 89.4(3) . . . . ?
O2 U1 N1 C15 -91.1(3) . . . . ?
O6A U1 N1 C15 -36.1(15) . . . . ?
O5 U1 N1 C15 -68.6(11) . . . . ?
O6 U1 N1 C15 112.3(3) . . . . ?
O4 U1 N1 C1 58.3(3) . . . . ?
O3 U1 N1 C1 -120.3(3) . . . . ?
O1 U1 N1 C1 -32.9(3) . . . . ?
O2 U1 N1 C1 146.6(3) . . . . ?
O6A U1 N1 C1 -158.4(14) . . . . ?
O5 U1 N1 C1 169.1(10) . . . . ?
O6 U1 N1 C1 -10.0(4) . . . . ?
C8 N1 C1 C2 -172.0(4) . . . . ?
C15 N1 C1 C2 -50.8(5) . . . . ?
U1 N1 C1 C2 73.4(4) . . . . ?
N1 C1 C2 C3 -59.1(6) . . . . ?
N1 C1 C2 C7 120.9(5) . . . . ?
U1 O1 C3 C2 42.1(6) . . . . ?
U1 O1 C3 C4 -138.0(4) . . . . ?
C7 C2 C3 O1 178.2(4) . . . . ?
C1 C2 C3 O1 -1.7(6) . . . . ?
C7 C2 C3 C4 -1.7(7) . . . . ?
C1 C2 C3 C4 178.4(4) . . . . ?
O1 C3 C4 C5 -178.0(4) . . . . ?
C2 C3 C4 C5 1.9(7) . . . . ?
O1 C3 C4 C22 4.7(7) . . . . ?
C2 C3 C4 C22 -175.4(4) . . . . ?
C3 C4 C5 C6 -1.3(7) . . . . ?
C22 C4 C5 C6 175.9(5) . . . . ?
C4 C5 C6 C7 0.5(8) . . . . ?
C4 C5 C6 C32 -178.9(5) . . . . ?
C5 C6 C7 C2 -0.3(8) . . . . ?
C32 C6 C7 C2 179.2(5) . . . . ?
C3 C2 C7 C6 0.8(8) . . . . ?
C1 C2 C7 C6 -179.2(5) . . . . ?
C15 N1 C8 C9 50.7(5) . . . . ?
C1 N1 C8 C9 170.2(4) . . . . ?
U1 N1 C8 C9 -74.4(5) . . . . ?
N1 C8 C9 C14 -114.7(5) . . . . ?
N1 C8 C9 C10 63.1(6) . . . . ?
U1 O2 C10 C9 -34.0(7) . . . . ?
U1 O2 C10 C11 145.0(4) . . . . ?
C14 C9 C10 O2 174.1(4) . . . . ?
C8 C9 C10 O2 -3.8(7) . . . . ?
C14 C9 C10 C11 -4.9(7) . . . . ?
C8 C9 C10 C11 177.2(4) . . . . ?
O2 C10 C11 C12 -172.5(4) . . . . ?
C9 C10 C11 C12 6.4(7) . . . . ?
O2 C10 C11 C33 10.5(8) . . . . ?
C9 C10 C11 C33 -170.6(5) . . . . ?
O2 C10 C11 C33A 3.0(13) . . . . ?
C9 C10 C11 C33A -178.1(12) . . . . ?
C10 C11 C12 C13 -3.4(8) . . . . ?
C33 C11 C12 C13 173.7(5) . . . . ?
C33A C11 C12 C13 -179.5(11) . . . . ?
C11 C12 C13 C14 -1.2(8) . . . . ?
C11 C12 C13 C43 176.6(5) . . . . ?
C12 C13 C14 C9 2.9(8) . . . . ?
C43 C13 C14 C9 -174.9(5) . . . . ?
C10 C9 C14 C13 0.2(8) . . . . ?
C8 C9 C14 C13 178.0(5) . . . . ?
C8 N1 C15 C16 -77.9(5) . . . . ?
C1 N1 C15 C16 165.4(4) . . . . ?
U1 N1 C15 C16 43.9(5) . . . . ?
N1 C15 C16 C21 122.3(5) . . . . ?
N1 C15 C16 C17 -64.0(6) . . . . ?
U1 O3 C17 C16 54.1(5) . . . . ?
U1 O3 C17 C18 -125.5(4) . . . . ?
C21 C16 C17 O3 -173.6(4) . . . . ?
C15 C16 C17 O3 12.8(6) . . . . ?
C21 C16 C17 C18 6.0(6) . . . . ?
C15 C16 C17 C18 -167.6(4) . . . . ?
O3 C17 C18 C19 171.1(4) . . . . ?
C16 C17 C18 C19 -8.5(6) . . . . ?
O3 C17 C18 C44 -12.7(6) . . . . ?
C16 C17 C18 C44 167.7(4) . . . . ?
C17 C18 C19 C20 4.4(6) . . . . ?
C44 C18 C19 C20 -171.8(4) . . . . ?
C18 C19 C20 C21 2.4(7) . . . . ?
C18 C19 C20 C54 -176.2(4) . . . . ?
C19 C20 C21 C16 -5.3(7) . . . . ?
C54 C20 C21 C16 173.2(4) . . . . ?
C17 C16 C21 C20 1.2(7) . . . . ?
C15 C16 C21 C20 174.9(4) . . . . ?
C5 C4 C22 C31 -115.7(5) . . . . ?
C3 C4 C22 C31 61.4(5) . . . . ?
C5 C4 C22 C29 124.2(4) . . . . ?
C3 C4 C22 C29 -58.7(5) . . . . ?
C5 C4 C22 C26 4.1(6) . . . . ?
C3 C4 C22 C26 -178.8(4) . . . . ?
C30 C23 C26 C22 -60.5(5) . . . . ?
C27 C23 C26 C22 60.8(6) . . . . ?
C4 C22 C26 C23 -179.6(4) . . . . ?
C31 C22 C26 C23 -58.2(5) . . . . ?
C29 C22 C26 C23 57.8(5) . . . . ?
C30 C23 C27 C24 59.9(7) . . . . ?
C26 C23 C27 C24 -60.9(6) . . . . ?
C28 C24 C27 C23 -59.2(6) . . . . ?
C31 C24 C27 C23 61.2(7) . . . . ?
C31 C24 C28 C25 -60.5(6) . . . . ?
C27 C24 C28 C25 59.3(6) . . . . ?
C29 C25 C28 C24 60.2(6) . . . . ?
C30 C25 C28 C24 -59.5(6) . . . . ?
C28 C25 C29 C22 -58.6(6) . . . . ?
C30 C25 C29 C22 61.8(6) . . . . ?
C4 C22 C29 C25 176.9(4) . . . . ?
C31 C22 C29 C25 56.1(5) . . . . ?
C26 C22 C29 C25 -58.9(5) . . . . ?
C27 C23 C30 C25 -60.0(6) . . . . ?
C26 C23 C30 C25 60.4(6) . . . . ?
C29 C25 C30 C23 -60.9(7) . . . . ?
C28 C25 C30 C23 59.1(6) . . . . ?
C28 C24 C31 C22 59.2(5) . . . . ?
C27 C24 C31 C22 -61.2(7) . . . . ?
C4 C22 C31 C24 -177.6(4) . . . . ?
C29 C22 C31 C24 -56.1(5) . . . . ?
C26 C22 C31 C24 58.6(5) . . . . ?
C12 C11 C33 C37 -117.3(8) . . . . ?
C10 C11 C33 C37 59.6(10) . . . . ?
C33A C11 C33 C37 -177(20) . . . . ?
C12 C11 C33 C40 1.2(8) . . . . ?
C10 C11 C33 C40 178.1(5) . . . . ?
C33A C11 C33 C40 -58(19) . . . . ?
C12 C11 C33 C42 122.4(8) . . . . ?
C10 C11 C33 C42 -60.7(9) . . . . ?
C33A C11 C33 C42 63(19) . . . . ?
C41 C34 C37 C33 61.3(10) . . . . ?
C38 C34 C37 C33 -57.7(9) . . . . ?
C11 C33 C37 C34 178.0(7) . . . . ?
C40 C33 C37 C34 55.4(14) . . . . ?
C42 C33 C37 C34 -58.5(8) . . . . ?
C39 C36 C38 C34 60.5(9) . . . . ?
C40 C36 C38 C34 -60.5(10) . . . . ?
C41 C34 C38 C36 -59.3(9) . . . . ?
C37 C34 C38 C36 59.5(9) . . . . ?
C38 C36 C39 C35 -60.8(8) . . . . ?
C40 C36 C39 C35 59.6(9) . . . . ?
C42 C35 C39 C36 -60.8(8) . . . . ?
C41 C35 C39 C36 58.9(8) . . . . ?
C38 C36 C40 C33 61.6(9) . . . . ?
C39 C36 C40 C33 -60.1(9) . . . . ?
C11 C33 C40 C36 -177.3(6) . . . . ?
C37 C33 C40 C36 -57.4(13) . . . . ?
C42 C33 C40 C36 57.7(12) . . . . ?
C38 C34 C41 C35 59.8(7) . . . . ?
C37 C34 C41 C35 -60.3(7) . . . . ?
C39 C35 C41 C34 -60.3(7) . . . . ?
C42 C35 C41 C34 59.1(7) . . . . ?
C39 C35 C42 C33 61.6(9) . . . . ?
C41 C35 C42 C33 -56.8(8) . . . . ?
C11 C33 C42 C35 176.6(7) . . . . ?
C37 C33 C42 C35 55.8(8) . . . . ?
C40 C33 C42 C35 -58.3(12) . . . . ?
C12 C11 C33A C42A -179.3(15) . . . . ?
C10 C11 C33A C42A 5(2) . . . . ?
C33 C11 C33A C42A -55(19) . . . . ?
C12 C11 C33A C37A -58(3) . . . . ?
C10 C11 C33A C37A 127(3) . . . . ?
C33 C11 C33A C37A 66(18) . . . . ?
C12 C11 C33A C40A 55(3) . . . . ?
C10 C11 C33A C40A -121(3) . . . . ?
C38A C34A C37A C33A -62(3) . . . . ?
C41A C34A C37A C33A 65(4) . . . . ?
C42A C33A C37A C34A -61(4) . . . . ?
C40A C33A C37A C34A 65(6) . . . . ?
C11 C33A C37A C34A 177(2) . . . . ?
C39A C36A C38A C34A 54(3) . . . . ?
C40A C36A C38A C34A -63(3) . . . . ?
C37A C34A C38A C36A 63(3) . . . . ?
C41A C34A C38A C36A -61(3) . . . . ?
C42A C35A C39A C36A -56(3) . . . . ?
C41A C35A C39A C36A 57(3) . . . . ?
C38A C36A C39A C35A -57(3) . . . . ?
C40A C36A C39A C35A 60(3) . . . . ?
C42A C33A C40A C36A 61(3) . . . . ?
C37A C33A C40A C36A -63(6) . . . . ?
C11 C33A C40A C36A -175(2) . . . . ?
C38A C36A C40A C33A 62(3) . . . . ?
C39A C36A C40A C33A -56(3) . . . . ?
C38A C34A C41A C35A 57(3) . . . . ?
C37A C34A C41A C35A -65(3) . . . . ?
C39A C35A C41A C34A -53(2) . . . . ?
C42A C35A C41A C34A 60(2) . . . . ?
C37A C33A C42A C35A 61(4) . . . . ?
C40A C33A C42A C35A -60(4) . . . . ?
C11 C33A C42A C35A 178.6(18) . . . . ?
C39A C35A C42A C33A 54(3) . . . . ?
C41A C35A C42A C33A -61(3) . . . . ?
C19 C18 C44 C53 -119.4(4) . . . . ?
C17 C18 C44 C53 64.6(5) . . . . ?
C19 C18 C44 C48 0.9(5) . . . . ?
C17 C18 C44 C48 -175.1(4) . . . . ?
C19 C18 C44 C51 119.8(4) . . . . ?
C17 C18 C44 C51 -56.2(5) . . . . ?
C47 C45 C46 C49 60.5(5) . . . . ?
C47 C45 C46 C53 -59.5(4) . . . . ?
C46 C45 C47 C52 -60.4(5) . . . . ?
C46 C45 C47 C51 60.1(4) . . . . ?
C18 C44 C48 C50 177.7(3) . . . . ?
C53 C44 C48 C50 -58.4(5) . . . . ?
C51 C44 C48 C50 57.7(5) . . . . ?
C45 C46 C49 C50 -60.0(5) . . . . ?
C53 C46 C49 C50 60.7(5) . . . . ?
C44 C48 C50 C52 -60.4(5) . . . . ?
C44 C48 C50 C49 60.6(5) . . . . ?
C46 C49 C50 C48 -60.2(5) . . . . ?
C46 C49 C50 C52 60.5(5) . . . . ?
C45 C47 C51 C44 -59.9(5) . . . . ?
C52 C47 C51 C44 60.3(5) . . . . ?
C18 C44 C51 C47 -179.4(3) . . . . ?
C53 C44 C51 C47 57.3(4) . . . . ?
C48 C44 C51 C47 -57.4(5) . . . . ?
C48 C50 C52 C47 60.1(5) . . . . ?
C49 C50 C52 C47 -60.6(5) . . . . ?
C45 C47 C52 C50 60.0(5) . . . . ?
C51 C47 C52 C50 -60.3(5) . . . . ?
C45 C46 C53 C44 58.4(5) . . . . ?
C49 C46 C53 C44 -61.9(4) . . . . ?
C18 C44 C53 C46 -177.4(4) . . . . ?
C48 C44 C53 C46 59.0(5) . . . . ?
C51 C44 C53 C46 -56.3(4) . . . . ?
O4 U1 O5 C55 29.5(10) . . . . ?
O3 U1 O5 C55 -150.0(9) . . . . ?
O1 U1 O5 C55 123.4(9) . . . . ?
O2 U1 O5 C55 -59.9(9) . . . . ?
O6A U1 O5 C55 141(5) . . . . ?
N1 U1 O5 C55 -81.8(15) . . . . ?
O6 U1 O5 C55 97.5(10) . . . . ?
O4 U1 O5 C56 -104.5(11) . . . . ?
O3 U1 O5 C56 76.0(11) . . . . ?
O1 U1 O5 C56 -10.6(12) . . . . ?
O2 U1 O5 C56 166.1(11) . . . . ?
O6A U1 O5 C56 7(3) . . . . ?
N1 U1 O5 C56 144.2(8) . . . . ?
O6 U1 O5 C56 -36.4(9) . . . . ?
C55 O5 C56 C57 -70.6(13) . . . . ?
U1 O5 C56 C57 64.2(11) . . . . ?
O5 C56 C57 O6 -47.9(10) . . . . ?
C56 C57 O6 C58 163.2(8) . . . . ?
C56 C57 O6 U1 17.0(9) . . . . ?
O4 U1 O6 C58 -25.2(3) . . . . ?
O3 U1 O6 C58 149.8(3) . . . . ?
O1 U1 O6 C58 74.1(3) . . . . ?
O2 U1 O6 C58 -95.4(4) . . . . ?
O6A U1 O6 C58 -138.7(6) . . . . ?
N1 U1 O6 C58 50.4(5) . . . . ?
O5 U1 O6 C58 -129.3(5) . . . . ?
O4 U1 O6 C57 112.9(5) . . . . ?
O3 U1 O6 C57 -72.1(5) . . . . ?
O1 U1 O6 C57 -147.8(5) . . . . ?
O2 U1 O6 C57 42.7(6) . . . . ?
O6A U1 O6 C57 -0.6(7) . . . . ?
N1 U1 O6 C57 -171.5(5) . . . . ?
O5 U1 O6 C57 8.8(6) . . . . ?
C55A O5A C56A C57A -178.5(9) . . . . ?
O5A C56A C57A O6A -75.6(15) . . . . ?
C56A C57A O6A C58A 64(2) . . . . ?
C56A C57A O6A U1 -124.8(11) . . . . ?
O4 U1 O6A C58A -120.8(15) . . . . ?
O3 U1 O6A C58A 58.7(15) . . . . ?
O1 U1 O6A C58A -26.0(16) . . . . ?
O2 U1 O6A C58A 149.2(15) . . . . ?
N1 U1 O6A C58A 96.0(18) . . . . ?
O5 U1 O6A C58A 170(5) . . . . ?
O6 U1 O6A C58A -59.0(13) . . . . ?
O4 U1 O6A C57A 69.5(14) . . . . ?
O3 U1 O6A C57A -111.1(14) . . . . ?
O1 U1 O6A C57A 164.3(12) . . . . ?
O2 U1 O6A C57A -20.6(14) . . . . ?
N1 U1 O6A C57A -74(2) . . . . ?
O5 U1 O6A C57A 1(3) . . . . ?
O6 U1 O6A C57A 131.2(16) . . . . ?
C101 O102 C103 C104 -154.6(12) . . . . ?
O102 C103 C104 O105 61.9(12) . . . . ?
C103 C104 O105 C106 -171.8(8) . . . . ?
C201 O202 C203 C203 178.3(7) . . . 2 ?
